data_4071463
loop_
_publ_author_name
'Iglesias, Manuel'
'Beetstra, Dirk J.'
'Knight, James C.'
'Ooi, Li-Ling'
'Stasch, Andreas'
'Coles, Simon'
'Male, Louise'
'Hursthouse, Michael B.'
'Cavell, Kingsley J.'
'Dervisi, Athanasia'
'Fallis, Ian A.'

_publ_section_title
;
 Novel Expanded Ring N-Heterocyclic Carbenes: Free Carbenes, Silver
 Complexes, And Structures
;
_journal_issue 13
_journal_name_full Organometallics
_journal_page_first 3279
_journal_paper_doi 10.1021/om800179t
_journal_volume 27
_journal_year 2008
_chemical_absolute_configuration unk
_chemical_formula_moiety 'C21 N2'
_chemical_formula_sum 'C21 N2'
_chemical_formula_weight 280.24
_space_group_IT_number 1
_symmetry_cell_setting triclinic
_symmetry_space_group_name_Hall 'P 1'
_symmetry_space_group_name_H-M 'P 1'
_atom_sites_solution_hydrogens geom
_atom_sites_solution_primary direct
_audit_creation_date 07-02-21
_audit_creation_method CRYSTALS_ver_12.84
_cell_angle_alpha 87.179(2)
_cell_angle_beta 86.3700(19)
_cell_angle_gamma 73.7390(18)
_cell_formula_units_Z 4
_cell_length_a 10.1430(4)
_cell_length_b 11.3740(5)
_cell_length_c 16.2920(7)
_cell_measurement_reflns_used 0
_cell_measurement_temperature 293
_cell_measurement_theta_max 0
_cell_measurement_theta_min 0
_cell_volume 1799.77(13)
_computing_cell_refinement 'USER DEFINED CELL REFINEMENT'
_computing_data_collection 'USER DEFINED DATA COLLECTION'
_computing_data_reduction 'USER DEFINED DATA REDUCTION'
_computing_molecular_graphics 'CAMERON (Watkin et al., 1996)'
_computing_publication_material 'CRYSTALS (Betteridge et al., 2003)'
_computing_structure_refinement 'CRYSTALS (Betteridge et al., 2003)'
_computing_structure_solution 'SHELXS 86 (Sheldrick, 1986)'
_diffrn_ambient_temperature 293
_diffrn_measured_fraction_theta_full 0.993
_diffrn_measured_fraction_theta_max 0.975
_diffrn_measurement_device_type Unknown
_diffrn_measurement_method \w/2\q
_diffrn_radiation_monochromator graphite
_diffrn_radiation_type 'Mo K\a'
_diffrn_radiation_wavelength 0.71073
_diffrn_reflns_av_R_equivalents 0.161
_diffrn_reflns_limit_h_max 13
_diffrn_reflns_limit_h_min -13
_diffrn_reflns_limit_k_max 14
_diffrn_reflns_limit_k_min -14
_diffrn_reflns_limit_l_max 19
_diffrn_reflns_limit_l_min -21
_diffrn_reflns_number 25970
_diffrn_reflns_theta_full 25.099
_diffrn_reflns_theta_max 27.581
_diffrn_reflns_theta_min 3.076
_diffrn_standards_number 0
_exptl_absorpt_coefficient_mu 0.062
_exptl_absorpt_correction_T_max 1.0000
_exptl_absorpt_correction_T_min 1.0000
_exptl_absorpt_correction_type none
_exptl_crystal_density_diffrn 1.034
_exptl_crystal_F_000 560
_refine_diff_density_max 1.91
_refine_diff_density_min -1.43
_refine_ls_extinction_method None
_refine_ls_goodness_of_fit_ref 0.9893
_refine_ls_hydrogen_treatment none
_refine_ls_matrix_type full
_refine_ls_number_parameters 369
_refine_ls_number_reflns 8101
_refine_ls_number_restraints 3
_refine_ls_R_factor_all 0.2742
_refine_ls_R_factor_gt 0.2097
_refine_ls_shift/su_max 0.018357
_refine_ls_structure_factor_coef Fsqd
_refine_ls_weighting_details
;
 Method= Quasi-Unit weights 
 W = 1.0 or 1./2F 
;
_refine_ls_weighting_scheme calc
_refine_ls_wR_factor_all 0.4773
_refine_ls_wR_factor_gt 0.4280
_refine_ls_wR_factor_ref 0.4773
_reflns_limit_h_max 13
_reflns_limit_h_min -13
_reflns_limit_k_max 14
_reflns_limit_k_min -14
_reflns_limit_l_max 21
_reflns_limit_l_min 0
_reflns_number_gt 3165
_reflns_number_total 8119
_reflns_threshold_expression I>2.0\s(I)
_oxford_diffrn_Wilson_B_factor 0.00
_oxford_diffrn_Wilson_scale 0.00
_oxford_refine_ls_scale 0.2991(9)
_oxford_structure_analysis_title kjc0704
_cod_data_source_file om800179t-file001.cif
_cod_data_source_block 7Xyl
_cod_depositor_comments
;
The following automatic conversions were performed:

'_symmetry_cell_setting' value 'Triclinic' changed to 'triclinic'
according to /home/saulius/struct/CIF-dictionaries/cif_core.dic
dictionary named 'cif_core.dic' version 2.4.1 from 2010-06-29.

Automatic conversion script
Id: cif_fix_values 1715 2011-07-08 13:25:40Z adriana 
;
_cod_original_sg_symbol_H-M 'P 1 '
_cod_database_code 4071463

loop_
_symmetry_equiv_pos_as_xyz
x,y,z

loop_
_atom_site_label
_atom_site_type_symbol
_atom_site_fract_x
_atom_site_fract_y
_atom_site_fract_z
_atom_site_U_iso_or_equiv
_atom_site_occupancy
_atom_site_adp_type
C2 C 0.771(3) 1.001(3) 0.9116(19) 0.058(8) 1.0000 Uiso
C4 C 0.766(3) 1.085(2) 0.9707(15) 0.038(6) 1.0000 Uiso
C5 C 0.817(2) 1.177(2) 0.9554(14) 0.034(5) 1.0000 Uiso
C7 C 0.890(3) 1.106(3) 0.8148(16) 0.040(6) 1.0000 Uiso
C8 C 0.842(2) 1.014(2) 0.8288(13) 0.030(5) 1.0000 Uiso
C9 C 0.850(3) 0.922(2) 0.7654(15) 0.039(6) 1.0000 Uiso
C10 C 0.699(3) 1.060(3) 1.0558(17) 0.043(6) 1.0000 Uiso
C13 C 0.797(2) 0.784(2) 0.9562(15) 0.034(5) 1.0000 Uiso
N14 N 0.706(2) 0.907(2) 0.9227(13) 0.041(5) 1.0000 Uiso
C16 C 0.495(3) 0.880(3) 0.8555(16) 0.047(6) 1.0000 Uiso
C17 C 0.572(3) 0.749(3) 0.8487(17) 0.047(7) 1.0000 Uiso
C18 C 0.608(3) 0.676(2) 0.9308(15) 0.038(6) 1.0000 Uiso
N19 N 0.731(2) 0.7025(19) 0.9624(12) 0.035(4) 1.0000 Uiso
C20 C 0.806(3) 0.591(2) 1.0159(16) 0.043(6) 1.0000 Uiso
C22 C 0.916(3) 0.507(2) 0.9623(15) 0.040(6) 1.0000 Uiso
C23 C 0.997(3) 0.400(3) 1.0106(17) 0.048(7) 1.0000 Uiso
C24 C 0.973(3) 0.385(3) 1.0909(18) 0.054(7) 1.0000 Uiso
C25 C 0.870(3) 0.463(3) 1.1361(17) 0.052(7) 1.0000 Uiso
C26 C 0.778(2) 0.582(2) 1.0885(14) 0.036(5) 1.0000 Uiso
C27 C 0.679(3) 0.680(2) 1.1426(16) 0.046(6) 1.0000 Uiso
C28 C 0.955(3) 0.527(2) 0.8747(17) 0.048(6) 1.0000 Uiso
C32 C 1.101(3) 0.653(2) 1.0929(15) 0.042(6) 1.0000 Uiso
N38 N 1.219(2) 0.686(2) 1.0605(13) 0.041(5) 1.0000 Uiso
C39 C 1.297(2) 0.766(2) 1.0729(13) 0.031(5) 1.0000 Uiso
N40 N 1.200(2) 0.8755(19) 1.1125(13) 0.036(5) 1.0000 Uiso
C41 C 1.267(3) 0.958(2) 1.1370(15) 0.040(6) 1.0000 Uiso
C43 C 1.324(3) 0.949(2) 1.2116(16) 0.041(6) 1.0000 Uiso
C44 C 1.384(2) 1.050(2) 1.2242(14) 0.034(5) 1.0000 Uiso
C45 C 1.383(3) 1.141(2) 1.1843(16) 0.043(6) 1.0000 Uiso
C46 C 1.322(3) 1.157(3) 1.1087(17) 0.048(7) 1.0000 Uiso
C47 C 1.263(3) 1.067(2) 1.0825(16) 0.042(6) 1.0000 Uiso
C48 C 1.184(3) 1.071(3) 0.995(2) 0.064(8) 1.0000 Uiso
C49 C 1.339(3) 0.842(2) 1.2659(15) 0.036(5) 1.0000 Uiso
C51 C 1.043(3) 0.914(3) 1.1192(18) 0.049(7) 1.0000 Uiso
C53 C 0.984(3) 0.834(3) 1.1902(18) 0.052(7) 1.0000 Uiso
C54 C 1.053(3) 0.696(2) 1.1872(16) 0.046(6) 1.0000 Uiso
C58 C 1.305(2) 0.590(2) 1.0101(14) 0.030(5) 1.0000 Uiso
C59 C 1.288(3) 0.603(2) 0.9259(15) 0.036(5) 1.0000 Uiso
C60 C 1.374(3) 0.504(3) 0.8736(18) 0.053(7) 1.0000 Uiso
C61 C 1.473(3) 0.401(3) 0.922(2) 0.059(8) 1.0000 Uiso
C62 C 1.474(3) 0.392(2) 0.9912(16) 0.045(6) 1.0000 Uiso
C63 C 1.399(3) 0.491(3) 1.0494(17) 0.043(6) 1.0000 Uiso
C64 C 1.402(3) 0.478(3) 1.1421(17) 0.050(7) 1.0000 Uiso
C65 C 1.200(3) 0.712(3) 0.8860(17) 0.044(6) 1.0000 Uiso
C67 C 0.3339(18) 0.0772(16) 0.6256(10) 0.012(3) 1.0000 Uiso
N68 N 0.3916(15) 0.1782(14) 0.6092(9) 0.015(3) 1.0000 Uiso
C69 C 0.3157(19) 0.2769(17) 0.5777(11) 0.016(3) 1.0000 Uiso
N70 N 0.3745(17) 0.3737(15) 0.5637(10) 0.019(3) 1.0000 Uiso
C71 C 0.291(2) 0.4779(18) 0.5243(12) 0.022(4) 1.0000 Uiso
C109 C 0.329(2) 0.486(2) 0.4299(13) 0.031(5) 1.0000 Uiso
C73 C 0.444(3) 0.390(2) 0.3965(16) 0.044(6) 1.0000 Uiso
C75 C 0.192(2) 0.566(2) 0.5574(12) 0.027(4) 1.0000 Uiso
C77 C 0.499(2) 0.390(2) 0.5949(13) 0.028(5) 1.0000 Uiso
C78 C 0.523(2) 0.335(2) 0.6883(13) 0.029(5) 1.0000 Uiso
C79 C 0.591(2) 0.190(2) 0.6845(14) 0.033(5) 1.0000 Uiso
C80 C 0.545(2) 0.1434(17) 0.6140(11) 0.022(4) 1.0000 Uiso
C81 C 0.267(3) 0.070(2) 0.6992(15) 0.038(5) 1.0000 Uiso
C82 C 0.212(3) -0.039(3) 0.7186(17) 0.044(6) 1.0000 Uiso
C83 C 0.217(2) -0.118(2) 0.6650(14) 0.039(5) 1.0000 Uiso
C84 C 0.281(3) -0.109(3) 0.5855(18) 0.049(7) 1.0000 Uiso
C85 C 0.339(2) -0.007(2) 0.5676(13) 0.027(4) 1.0000 Uiso
C86 C 0.407(3) 0.004(3) 0.4797(17) 0.044(6) 1.0000 Uiso
C87 C 0.250(3) 0.170(2) 0.7643(15) 0.043(6) 1.0000 Uiso
N88 N 0.8795(16) 0.3850(15) 0.4681(9) 0.018(3) 1.0000 Uiso
C89 C 0.795(3) 0.484(2) 0.5182(15) 0.035(5) 1.0000 Uiso
C90 C 0.807(3) 0.479(2) 0.6050(15) 0.035(5) 1.0000 Uiso
C753 C 0.917(3) 0.364(2) 0.6427(16) 0.044(6) 1.0000 Uiso
C92 C 0.735(3) 0.570(2) 0.6489(16) 0.042(6) 1.0000 Uiso
C93 C 0.704(2) 0.582(2) 0.4822(15) 0.033(5) 1.0000 Uiso
C7212 C 0.680(2) 0.585(2) 0.3922(13) 0.030(5) 1.0000 Uiso
C95 C 0.617(2) 0.678(2) 0.5260(13) 0.034(5) 1.0000 Uiso
C96 C 0.8282(16) 0.2907(14) 0.4520(9) 0.011(3) 1.0000 Uiso
N97 N 0.9031(18) 0.1954(16) 0.4189(11) 0.024(4) 1.0000 Uiso
C98 C 0.8424(18) 0.0982(16) 0.4010(10) 0.014(3) 1.0000 Uiso
C99 C 0.771(2) 0.112(2) 0.3239(14) 0.033(5) 1.0000 Uiso
C100 C 0.708(3) 0.031(2) 0.2980(16) 0.043(6) 1.0000 Uiso
C101 C 0.728(3) -0.082(2) 0.3598(15) 0.042(6) 1.0000 Uiso
C102 C 0.787(2) -0.088(2) 0.4347(14) 0.033(5) 1.0000 Uiso
C103 C 0.846(2) 0.004(2) 0.4538(14) 0.030(5) 1.0000 Uiso
C104 C 0.774(3) 0.221(3) 0.2623(19) 0.051(7) 1.0000 Uiso
C105 C 1.051(2) 0.1607(19) 0.4127(12) 0.024(4) 1.0000 Uiso
C106 C 1.110(3) 0.223(2) 0.3438(15) 0.037(5) 1.0000 Uiso
C107 C 1.042(2) 0.361(2) 0.3479(13) 0.029(5) 1.0000 Uiso
C108 C 1.0155(19) 0.3997(17) 0.4378(11) 0.020(4) 1.0000 Uiso
C72 C 0.874(3) 1.196(3) 0.8828(17) 0.051(7) 1.0000 Uiso
C721 C 0.259(2) 0.585(2) 0.3897(14) 0.038(5) 1.0000 Uiso
C751 C 0.167(2) 0.555(2) 0.6509(15) 0.038(5) 1.0000 Uiso
C752 C 0.120(3) 0.665(3) 0.512(2) 0.057(8) 1.0000 Uiso
C91 C 0.901(2) -0.003(2) 0.5350(13) 0.029(4) 1.0000 Uiso
C922 C 0.643(2) 0.671(2) 0.6198(14) 0.035(5) 1.0000 Uiso
C7211 C 0.152(3) 0.679(2) 0.4267(16) 0.044(6) 1.0000 Uiso
C94 C 0.554(2) 0.941(2) 0.9294(14) 0.035(5) 1.0000 Uiso

loop_
_atom_type_symbol
_atom_type_scat_dispersion_real
_atom_type_scat_dispersion_imag
_atom_type_scat_Cromer_Mann_a1
_atom_type_scat_Cromer_Mann_b1
_atom_type_scat_Cromer_Mann_a2
_atom_type_scat_Cromer_Mann_b2
_atom_type_scat_Cromer_Mann_a3
_atom_type_scat_Cromer_Mann_b3
_atom_type_scat_Cromer_Mann_a4
_atom_type_scat_Cromer_Mann_b4
_atom_type_scat_Cromer_Mann_c
_atom_type_scat_source
C 0.0033 0.0016 2.3100 20.8439 1.0200 10.2075 1.5886 0.5687 0.8650 51.6512 0.2156 'International Tables Vol C 4.2.6.8 and 6.1.1.4'
H 0.0000 0.0000 0.4930 10.5109 0.3229 26.1257 0.1402 3.1424 0.0408 57.7998 0.0030 'International Tables Vol C 4.2.6.8 and 6.1.1.4'
N 0.0061 0.0033 12.2126 0.0057 3.1322 9.8933 2.0125 28.9975 1.1663 0.5826 -11.5290 'International Tables Vol C 4.2.6.8 and 6.1.1.4'

loop_
_geom_angle_atom_site_label_1
_geom_angle_atom_site_label_2
_geom_angle_atom_site_label_3
_geom_angle
_geom_angle_publ_flag
C4 C2 C8 119(3) yes
C4 C2 N14 123(3) yes
C8 C2 N14 117(2) yes
C2 C4 C5 121(3) yes
C2 C4 C10 116(2) yes
C5 C4 C10 123(2) yes
C4 C5 C72 122(2) yes
C8 C7 C72 118(2) yes
C2 C8 C7 118(2) yes
C2 C8 C9 120(2) yes
C7 C8 C9 122(2) yes
N14 C13 N19 111(2) yes
C13 N14 C2 115(2) yes
C13 N14 C94 123.1(19) yes
C2 N14 C94 119(2) yes
C17 C16 C94 110(2) yes
C16 C17 C18 116(2) yes
C17 C18 N19 109(2) yes
C18 N19 C13 141(2) yes
C18 N19 C20 108.1(19) yes
C13 N19 C20 111(2) yes
N19 C20 C22 108(2) yes
N19 C20 C26 122(2) yes
C22 C20 C26 130(3) yes
C20 C22 C23 111(2) yes
C20 C22 C28 128(2) yes
C23 C22 C28 120(2) yes
C22 C23 C24 122(3) yes
C23 C24 C25 124(3) yes
C24 C25 C26 117(2) yes
C25 C26 C20 116(2) yes
C25 C26 C27 116(2) yes
C20 C26 C27 127(2) yes
N38 C32 C54 114(2) yes
C32 N38 C39 142(2) yes
C32 N38 C58 110(2) yes
C39 N38 C58 106.6(19) yes
N38 C39 N40 106.2(18) yes
C39 N40 C41 112.8(19) yes
C39 N40 C51 129.0(20) yes
C41 N40 C51 118(2) yes
N40 C41 C43 123(2) yes
N40 C41 C47 118(2) yes
C43 C41 C47 119(2) yes
C41 C43 C44 113(2) yes
C41 C43 C49 122(2) yes
C44 C43 C49 125(2) yes
C43 C44 C45 132(3) yes
C44 C45 C46 117(3) yes
C45 C46 C47 120(3) yes
C41 C47 C46 119(2) yes
C41 C47 C48 115(2) yes
C46 C47 C48 127(2) yes
N40 C51 C53 112(2) yes
C51 C53 C54 114(2) yes
C53 C54 C32 112(2) yes
N38 C58 C59 117(2) yes
N38 C58 C63 118(2) yes
C59 C58 C63 125(2) yes
C58 C59 C60 118(2) yes
C58 C59 C65 123(2) yes
C60 C59 C65 119(2) yes
C59 C60 C61 114(2) yes
C60 C61 C62 125(3) yes
C61 C62 C63 125(3) yes
C62 C63 C58 113(2) yes
C62 C63 C64 124(2) yes
C58 C63 C64 122(2) yes
N68 C67 C81 118.1(17) yes
N68 C67 C85 121.8(16) yes
C81 C67 C85 120.0(19) yes
C67 N68 C69 118.1(15) yes
C67 N68 C80 113.5(14) yes
C69 N68 C80 126.9(16) yes
N68 C69 N70 116.6(16) yes
C69 N70 C71 115.0(16) yes
C69 N70 C77 129.5(16) yes
C71 N70 C77 114.8(17) yes
N70 C71 C109 113.0(17) yes
N70 C71 C75 127.8(19) yes
C109 C71 C75 119.1(18) yes
C71 C109 C73 117.3(19) yes
C71 C109 C721 116.3(19) yes
C73 C109 C721 126(2) yes
C71 C75 C751 116.1(19) yes
C71 C75 C752 122(2) yes
C751 C75 C752 122(2) yes
N70 C77 C78 111.8(17) yes
C77 C78 C79 108.3(17) yes
C78 C79 C80 109.6(18) yes
N68 C80 C79 114.1(16) yes
C67 C81 C82 118(2) yes
C67 C81 C87 121(2) yes
C82 C81 C87 120(2) yes
C81 C82 C83 121(3) yes
C82 C83 C84 122(3) yes
C83 C84 C85 117(2) yes
C84 C85 C67 121(2) yes
C84 C85 C86 118(2) yes
C67 C85 C86 121.1(20) yes
C89 N88 C96 118.6(17) yes
C89 N88 C108 115.3(16) yes
C96 N88 C108 126.1(15) yes
N88 C89 C90 120(2) yes
N88 C89 C93 120(2) yes
C90 C89 C93 120(2) yes
C89 C90 C753 117(2) yes
C89 C90 C92 120(2) yes
C753 C90 C92 123(2) yes
C90 C92 C922 126(2) yes
C89 C93 C7212 121(2) yes
C89 C93 C95 124(2) yes
C7212 C93 C95 115(2) yes
C93 C95 C922 114.3(20) yes
N88 C96 N97 121.1(16) yes
C96 N97 C98 119.0(16) yes
C96 N97 C105 125.1(17) yes
C98 N97 C105 114.5(16) yes
N97 C98 C99 116.8(16) yes
N97 C98 C103 121.6(17) yes
C99 C98 C103 121.6(18) yes
C98 C99 C100 125(2) yes
C98 C99 C104 120(2) yes
C100 C99 C104 115(2) yes
C99 C100 C101 111(2) yes
C100 C101 C102 123(2) yes
C101 C102 C103 119(2) yes
C102 C103 C98 120(2) yes
C102 C103 C91 117(2) yes
C98 C103 C91 122(2) yes
N97 C105 C106 114.0(18) yes
C105 C106 C107 108.5(19) yes
C106 C107 C108 110.5(18) yes
C107 C108 N88 108.5(15) yes
C7 C72 C5 121(3) yes
C109 C721 C7211 124(2) yes
C75 C752 C7211 121(3) yes
C95 C922 C92 117(2) yes
C721 C7211 C752 117(2) yes
N14 C94 C16 110.3(18) yes

loop_
_geom_bond_atom_site_label_1
_geom_bond_atom_site_label_2
_geom_bond_distance
_geom_bond_publ_flag
C2 C4 1.38(4) yes
C2 C8 1.51(4) yes
C2 N14 1.41(4) yes
C4 C5 1.30(3) yes
C4 C10 1.55(4) yes
C5 C72 1.32(4) yes
C7 C8 1.28(4) yes
C7 C72 1.51(4) yes
C8 C9 1.49(3) yes
C13 N14 1.54(3) yes
C13 N19 1.28(3) yes
N14 C94 1.48(3) yes
C16 C17 1.48(4) yes
C16 C94 1.64(4) yes
C17 C18 1.55(4) yes
C18 N19 1.49(3) yes
N19 C20 1.54(3) yes
C20 C22 1.51(4) yes
C20 C26 1.20(3) yes
C22 C23 1.49(4) yes
C22 C28 1.48(4) yes
C23 C24 1.33(4) yes
C24 C25 1.36(4) yes
C25 C26 1.61(4) yes
C26 C27 1.54(3) yes
C32 N38 1.43(3) yes
C32 C54 1.64(4) yes
N38 C39 1.38(3) yes
N38 C58 1.44(3) yes
C39 N40 1.50(3) yes
N40 C41 1.38(3) yes
N40 C51 1.53(4) yes
C41 C43 1.37(4) yes
C41 C47 1.49(4) yes
C43 C44 1.46(4) yes
C43 C49 1.45(4) yes
C44 C45 1.20(3) yes
C45 C46 1.39(4) yes
C46 C47 1.42(4) yes
C47 C48 1.66(4) yes
C51 C53 1.62(4) yes
C53 C54 1.53(4) yes
C58 C59 1.39(3) yes
C58 C63 1.41(4) yes
C59 C60 1.48(4) yes
C59 C65 1.46(4) yes
C60 C61 1.54(4) yes
C61 C62 1.13(4) yes
C62 C63 1.51(4) yes
C63 C64 1.51(4) yes
C67 N68 1.44(2) yes
C67 C81 1.35(3) yes
C67 C85 1.36(3) yes
N68 C69 1.27(2) yes
N68 C80 1.50(2) yes
C69 N70 1.40(2) yes
N70 C71 1.40(3) yes
N70 C77 1.46(3) yes
C71 C109 1.57(3) yes
C71 C75 1.31(3) yes
C109 C73 1.46(3) yes
C109 C721 1.31(3) yes
C75 C751 1.53(3) yes
C75 C752 1.37(4) yes
C77 C78 1.62(3) yes
C78 C79 1.60(3) yes
C79 C80 1.44(3) yes
C81 C82 1.51(4) yes
C81 C87 1.56(4) yes
C82 C83 1.27(4) yes
C83 C84 1.42(4) yes
C84 C85 1.46(4) yes
C85 C86 1.56(3) yes
N88 C89 1.46(3) yes
N88 C96 1.36(2) yes
N88 C108 1.49(2) yes
C89 C90 1.42(3) yes
C89 C93 1.37(3) yes
C90 C753 1.58(4) yes
C90 C92 1.30(3) yes
C92 C922 1.36(4) yes
C93 C7212 1.50(3) yes
C93 C95 1.39(3) yes
C95 C922 1.56(3) yes
C96 N97 1.26(2) yes
N97 C98 1.46(2) yes
N97 C105 1.44(3) yes
C98 C99 1.47(3) yes
C98 C103 1.33(3) yes
C99 C100 1.35(3) yes
C99 C104 1.56(4) yes
C100 C101 1.58(4) yes
C101 C102 1.38(3) yes
C102 C103 1.41(3) yes
C103 C91 1.46(3) yes
C105 C106 1.48(3) yes
C106 C107 1.53(3) yes
C107 C108 1.54(3) yes
C721 C7211 1.42(3) yes
C752 C7211 1.42(4) yes
